data_7221042
loop_
_publ_author_name
'Haegele, R.'
'Verscharen, W.'
'Babel, D.'

_publ_section_title
;
 Einkristall-Strukturdaten einiger Fluoride und Cyanide A2 B M X6 der
 Elpasolithfamilie
;
_journal_name_full
;
Zeitschrift fuer Naturforschung, Teil B. Anorganische Chemie, Organische 
Chemie (2,1947-32,1977)
;
_journal_page_first 462
_journal_page_last 464
_journal_volume 30
_journal_year 1975
_chemical_formula_sum 'Cr Cs2 F6 Na'
_chemical_name_systematic 'Cs2 Na (Cr F6)'
_space_group_IT_number 166
_symmetry_space_group_name_Hall '-R 3 2"'
_symmetry_space_group_name_H-M 'R -3 m :H'
_cell_angle_alpha 90
_cell_angle_beta 90
_cell_angle_gamma 120
_cell_formula_units_Z 6
_cell_length_a 6.243
_cell_length_b 6.243
_cell_length_c 30.32999
_cell_volume 1023.740
_citation_journal_id_ASTM ZENBAX
_cod_data_source_file Haegele_ZENBAX_1975_1082.cif
_cod_data_source_block Cr1Cs2F6Na1
_cod_original_cell_volume 1023.74
_cod_original_formula_sum 'Cr1 Cs2 F6 Na1'
_cod_database_code 7221042

loop_
_symmetry_equiv_pos_as_xyz
x,y,z
-y,x-y,z
-x+y,-x,z
y,x,-z
-x,-x+y,-z
x-y,-y,-z
-x,-y,-z
y,-x+y,-z
x-y,x,-z
-y,-x,z
x,x-y,z
-x+y,y,z
x+2/3,y+1/3,z+1/3
-y+2/3,x-y+1/3,z+1/3
-x+y+2/3,-x+1/3,z+1/3
y+2/3,x+1/3,-z+1/3
-x+2/3,-x+y+1/3,-z+1/3
x-y+2/3,-y+1/3,-z+1/3
-x+2/3,-y+1/3,-z+1/3
y+2/3,-x+y+1/3,-z+1/3
x-y+2/3,x+1/3,-z+1/3
-y+2/3,-x+1/3,z+1/3
x+2/3,x-y+1/3,z+1/3
-x+y+2/3,y+1/3,z+1/3
x+1/3,y+2/3,z+2/3
-y+1/3,x-y+2/3,z+2/3
-x+y+1/3,-x+2/3,z+2/3
y+1/3,x+2/3,-z+2/3
-x+1/3,-x+y+2/3,-z+2/3
x-y+1/3,-y+2/3,-z+2/3
-x+1/3,-y+2/3,-z+2/3
y+1/3,-x+y+2/3,-z+2/3
x-y+1/3,x+2/3,-z+2/3
-y+1/3,-x+2/3,z+2/3
x+1/3,x-y+2/3,z+2/3
-x+y+1/3,y+2/3,z+2/3

loop_
_atom_site_label
_atom_site_type_symbol
_atom_site_fract_x
_atom_site_fract_y
_atom_site_fract_z
_atom_site_occupancy
_atom_site_U_iso_or_equiv
F2 F-1 0.18827 -0.1883 0.63099 1 0.0
Cs1 Cs+1 0 0 0.128 1 0.0
Cr2 Cr+3 0 0 0.5 1 0.0
Cs2 Cs+1 0 0 0.28116 1 0.0
F1 F-1 0.14131 -0.1413 0.46203 1 0.0
Cr1 Cr+3 0 0 0 1 0.0
Na1 Na+1 0 0 0.4023 1 0.0
